data_1556757
loop_
_publ_author_name
'Nakano, Akitoshi'
'Sugawara, Kento'
'Tamura, Shinya'
'Katayama, Naoyuki'
'Matsubayashi, Kazuyuki'
'Okada, Taku'
'Uwatoko, Yoshiya'
'Munakata, Kouji'
'Nakao, Akiko'
'Sagayama, Hajime'
'Kumai, Reiji'
'Sugimoto, Kunihisa'
'Maejima, Naoyuki'
'Machida, Akihiko'
'Watanuki, Tetsu'
'Sawa, Hiroshi'

_publ_section_title
;
 Pressure-induced coherent sliding-layer transition in the excitonic
 insulator Ta<sub>2</sub>NiSe<sub>5</sub>.
;
_journal_issue 'Pt 2'
_journal_name_full IUCrJ
_journal_page_first 158
_journal_page_last 165
_journal_paper_doi 10.1107/S2052252517018334
_journal_volume 5
_journal_year 2018
_chemical_formula_sum 'Ni Se5 Ta2'
_chemical_formula_weight 815.41
_space_group_IT_number 63
_space_group_name_Hall '-C 2c 2'
_space_group_name_H-M_alt 'C m c m'
_symmetry_cell_setting orthorhombic
_symmetry_space_group_name_H-M 'C m c m'
_atom_sites_solution_primary direct
_atom_sites_solution_secondary difmap
_audit_creation_method SHELXL-97
_cell_angle_alpha 90.00
_cell_angle_beta 90.00
_cell_angle_gamma 90.00
_cell_formula_units_Z 4
_cell_length_a 3.4375(2)
_cell_length_b 12.3750(10)
_cell_length_c 15.4437(14)
_cell_measurement_reflns_used 569
_cell_measurement_temperature 300(2)
_cell_measurement_theta_max 18.50
_cell_measurement_theta_min 3.07
_cell_volume 656.96(9)
_computing_structure_refinement 'SHELXL-97 (Sheldrick, 1997)'
_computing_structure_solution 'SHELXS-97 (Sheldrick, 1990)'
_diffrn_ambient_temperature 300(2)
_diffrn_measured_fraction_theta_full 0.230
_diffrn_measured_fraction_theta_max 0.230
_diffrn_measurement_device_type RAXISV
_diffrn_measurement_method oscillation
_diffrn_radiation_monochromator graphite
_diffrn_radiation_type synchrotron
_diffrn_radiation_wavelength 0.41300
_diffrn_reflns_av_R_equivalents 0.0000
_diffrn_reflns_av_sigmaI/netI 0.0662
_diffrn_reflns_limit_h_max 5
_diffrn_reflns_limit_h_min 0
_diffrn_reflns_limit_k_max 4
_diffrn_reflns_limit_k_min 0
_diffrn_reflns_limit_l_max 23
_diffrn_reflns_limit_l_min 0
_diffrn_reflns_number 169
_diffrn_reflns_theta_full 18.50
_diffrn_reflns_theta_max 18.50
_diffrn_reflns_theta_min 3.07
_diffrn_standards_decay_% 0
_diffrn_standards_interval_time 0.35
_diffrn_standards_number 169
_exptl_absorpt_coefficient_mu 14.130
_exptl_absorpt_correction_type none
_exptl_crystal_colour silver
_exptl_crystal_density_diffrn 8.244
_exptl_crystal_density_method 'not measured'
_exptl_crystal_description plate
_exptl_crystal_F_000 1376
_exptl_crystal_size_max 0.60
_exptl_crystal_size_mid 0.30
_exptl_crystal_size_min 0.10
_refine_diff_density_max 2.033
_refine_diff_density_min -2.776
_refine_diff_density_rms 0.449
_refine_ls_extinction_method none
_refine_ls_goodness_of_fit_ref 0.998
_refine_ls_matrix_type full
_refine_ls_number_parameters 14
_refine_ls_number_reflns 169
_refine_ls_number_restraints 0
_refine_ls_restrained_S_all 0.998
_refine_ls_R_factor_all 0.0433
_refine_ls_R_factor_gt 0.0352
_refine_ls_shift/su_max 0.000
_refine_ls_shift/su_mean 0.000
_refine_ls_structure_factor_coef Fsqd
_refine_ls_weighting_details 'calc w=1/[\s^2^(Fo^2^)+(0.0586P)^2^+0.0000P] where P=(Fo^2^+2Fc^2^)/3'
_refine_ls_weighting_scheme calc
_refine_ls_wR_factor_gt 0.0886
_refine_ls_wR_factor_ref 0.0901
_reflns_number_gt 146
_reflns_number_total 169
_reflns_threshold_expression >2sigma(I)
_cod_data_source_file fc5022.cif
_cod_data_source_block Ta2NiSe5_2p16GPa_300K
_cod_depositor_comments
;
The following automatic conversions were performed:

data item '_symmetry_cell_setting' value 'Orthorhombic' was changed
to 'orthorhombic' in accordance with the
/home/saulius/struct/COD-crude-data/automatic-downloads/DataCite-retrospective/IUCr/depositions/lib/dictionaries/cif_core.dic
dictionary named 'cif_core.dic' version 2.4.2 last updated on
2011-04-26.

Automatic conversion script
Id: cif_fix_values 7556 2019-12-06 15:28:31Z antanas 
;
_cod_original_sg_symbol_H-M Cmcm
_cod_database_code 1556757

loop_
_symmetry_equiv_pos_as_xyz
'x, y, z'
'-x, -y, z+1/2'
'x, -y, -z'
'-x, y, -z+1/2'
'x+1/2, y+1/2, z'
'-x+1/2, -y+1/2, z+1/2'
'x+1/2, -y+1/2, -z'
'-x+1/2, y+1/2, -z+1/2'
'-x, -y, -z'
'x, y, -z-1/2'
'-x, y, z'
'x, -y, z-1/2'
'-x+1/2, -y+1/2, -z'
'x+1/2, y+1/2, -z-1/2'
'-x+1/2, y+1/2, z'
'x+1/2, -y+1/2, z-1/2'

loop_
_atom_site_label
_atom_site_type_symbol
_atom_site_fract_x
_atom_site_fract_y
_atom_site_fract_z
_atom_site_U_iso_or_equiv
_atom_site_adp_type
_atom_site_occupancy
_atom_site_symmetry_multiplicity
_atom_site_calc_flag
_atom_site_refinement_flags
Ta01 Ta 0.5000 0.2219(3) 0.10988(4) 0.0071(3) Uiso 1 2 d S
Se02 Se 0.5000 0.3311(10) 0.2500 0.0076(6) Uiso 1 4 d S
Se03 Se 0.0000 0.3587(8) 0.04875(11) 0.0066(4) Uiso 1 2 d S
Se04 Se 1.0000 0.0763(8) 0.13832(11) 0.0090(5) Uiso 1 2 d S
Ni05 Ni 1.0000 0.2011(13) 0.2500 0.0077(8) Uiso 1 4 d S

loop_
_atom_type_symbol
_atom_type_description
_atom_type_scat_dispersion_real
_atom_type_scat_dispersion_imag
_atom_type_scat_source
Ni Ni 0.2300 0.4100 'International Tables Vol C Tables 4.2.6.8 and 6.1.1.4'
Se Se 0.2910 0.8630 'International Tables Vol C Tables 4.2.6.8 and 6.1.1.4'
Ta Ta -0.5000 2.6230 'International Tables Vol C Tables 4.2.6.8 and 6.1.1.4'

loop_
_geom_angle_atom_site_label_1
_geom_angle_atom_site_label_2
_geom_angle_atom_site_label_3
_geom_angle
_geom_angle_site_symmetry_1
_geom_angle_site_symmetry_3
Se04 Ta01 Se04 85.6(3) 1_455 .
Se04 Ta01 Se02 103.3(2) 1_455 .
Se04 Ta01 Se02 103.3(2) . .
Se04 Ta01 Se03 168.50(12) 1_455 1_655
Se04 Ta01 Se03 94.49(18) . 1_655
Se02 Ta01 Se03 87.9(2) . 1_655
Se04 Ta01 Se03 94.49(18) 1_455 .
Se04 Ta01 Se03 168.50(12) . .
Se02 Ta01 Se03 87.9(2) . .
Se03 Ta01 Se03 83.1(3) 1_655 .
Se04 Ta01 Se03 83.79(17) 1_455 13
Se04 Ta01 Se03 83.79(17) . 13
Se02 Ta01 Se03 170.2(3) . 13
Se03 Ta01 Se03 84.8(2) 1_655 13
Se03 Ta01 Se03 84.8(2) . 13
Se04 Ta01 Ni05 51.5(3) 1_455 1_455
Se04 Ta01 Ni05 102.7(3) . 1_455
Se02 Ta01 Ni05 52.2(3) . 1_455
Se03 Ta01 Ni05 139.1(3) 1_655 1_455
Se03 Ta01 Ni05 86.2(2) . 1_455
Se03 Ta01 Ni05 133.4(2) 13 1_455
Se04 Ta01 Ni05 102.7(3) 1_455 .
Se04 Ta01 Ni05 51.5(3) . .
Se02 Ta01 Ni05 52.2(3) . .
Se03 Ta01 Ni05 86.2(2) 1_655 .
Se03 Ta01 Ni05 139.1(3) . .
Se03 Ta01 Ni05 133.4(2) 13 .
Ni05 Ta01 Ni05 76.53(5) 1_455 .
Ni05 Se02 Ni05 93.8(7) 1_455 .
Ni05 Se02 Ta01 68.8(3) 1_455 .
Ni05 Se02 Ta01 68.8(3) . .
Ni05 Se02 Ta01 68.8(3) 1_455 10_556
Ni05 Se02 Ta01 68.8(3) . 10_556
Ta01 Se02 Ta01 116.1(5) . 10_556
Ta01 Se03 Ta01 83.1(3) . 1_455
Ta01 Se03 Ta01 95.2(2) . 13
Ta01 Se03 Ta01 95.2(2) 1_455 13
Ni05 Se04 Ta01 69.7(3) . 1_655
Ni05 Se04 Ta01 69.7(3) . .
Ta01 Se04 Ta01 85.6(3) 1_655 .
Se04 Ni05 Se04 96.3(6) 10_556 .
Se04 Ni05 Se02 117.12(17) 10_556 .
Se04 Ni05 Se02 117.12(17) . .
Se04 Ni05 Se02 117.12(17) 10_556 1_655
Se04 Ni05 Se02 117.12(17) . 1_655
Se02 Ni05 Se02 93.8(7) . 1_655
Se04 Ni05 Ta01 130.0(4) 10_556 1_655
Se04 Ni05 Ta01 58.75(17) . 1_655
Se02 Ni05 Ta01 112.9(4) . 1_655
Se02 Ni05 Ta01 58.96(17) 1_655 1_655
Se04 Ni05 Ta01 130.0(4) 10_556 .
Se04 Ni05 Ta01 58.75(17) . .
Se02 Ni05 Ta01 58.96(17) . .
Se02 Ni05 Ta01 112.9(4) 1_655 .
Ta01 Ni05 Ta01 76.53(5) 1_655 .
Se04 Ni05 Ta01 58.75(17) 10_556 10_656
Se04 Ni05 Ta01 130.0(4) . 10_656
Se02 Ni05 Ta01 112.9(4) . 10_656
Se02 Ni05 Ta01 58.96(17) 1_655 10_656
Ta01 Ni05 Ta01 102.46(8) 1_655 10_656
Ta01 Ni05 Ta01 169.4(7) . 10_656
Se04 Ni05 Ta01 58.75(17) 10_556 10_556
Se04 Ni05 Ta01 130.0(4) . 10_556
Se02 Ni05 Ta01 58.96(17) . 10_556
Se02 Ni05 Ta01 112.9(4) 1_655 10_556
Ta01 Ni05 Ta01 169.4(7) 1_655 10_556
Ta01 Ni05 Ta01 102.46(8) . 10_556
Ta01 Ni05 Ta01 76.53(5) 10_656 10_556

loop_
_geom_bond_atom_site_label_1
_geom_bond_atom_site_label_2
_geom_bond_distance
_geom_bond_site_symmetry_2
Ta01 Se04 2.529(7) 1_455
Ta01 Se04 2.529(7) .
Ta01 Se02 2.551(7) .
Ta01 Se03 2.591(7) 1_655
Ta01 Se03 2.591(7) .
Ta01 Se03 2.645(4) 13
Ta01 Ni05 2.7754(15) 1_455
Ta01 Ni05 2.7754(16) .
Se02 Ni05 2.354(13) 1_455
Se02 Ni05 2.354(13) .
Se02 Ta01 2.551(7) 10_556
Se03 Ta01 2.591(7) 1_455
Se03 Ta01 2.645(4) 13
Se04 Ni05 2.316(11) .
Se04 Ta01 2.529(7) 1_655
Ni05 Se04 2.316(11) 10_556
Ni05 Se02 2.354(13) 1_655
Ni05 Ta01 2.7754(16) 1_655
Ni05 Ta01 2.7755(16) 10_656
Ni05 Ta01 2.7755(16) 10_556
